data_8105385
loop_
_publ_author_name
'Ran, Jingwen'
'Pei, Jun'
'Du, Zhiwei'

_publ_section_title
;
 The crystal structure of poly[bis(\m 4-2,3-pyridinedicarboxylato)-(\m
 2-oxalyl dihydrazide)-dicadmium(II) dihydrate], C16H16O12N6Cd2
;
_journal_issue 5
_journal_name_full 'Zeitschrift f\"ur Kristallographie - New Crystal Structures'
_journal_page_first 1087
_journal_page_last 1089
_journal_paper_doi 10.1515/ncrs-2020-0180
_journal_volume 235
_journal_year 2020
_chemical_formula_moiety 'C8 H6 Cd N3 O5, H2 O'
_chemical_formula_sum 'C8 H8 Cd N3 O6'
_chemical_formula_weight 354.57
_chemical_name_systematic
;
<i>catena</i>-[bis(<i>\m</i>~4~-2,
3-pyridinedicarboxylato)-(<i>\m</i>~2~-- oxalyl dihydrazide)-di-cadmium(II)
dihydrate]
;
_space_group_crystal_system monoclinic
_space_group_IT_number 14
_space_group_name_Hall '-P 2yn'
_space_group_name_H-M_alt 'P 1 21/n 1'
_atom_sites_solution_hydrogens mixed
_atom_sites_solution_primary direct
_atom_sites_solution_secondary difmap
_audit_creation_method SHELXL-2014/7
_cell_angle_alpha 90
_cell_angle_beta 108.4010(10)
_cell_angle_gamma 90
_cell_formula_units_Z 4
_cell_length_a 9.9709(2)
_cell_length_b 7.1597(2)
_cell_length_c 15.4572(4)
_cell_measurement_reflns_used 9906
_cell_measurement_temperature 297(2)
_cell_measurement_theta_max 28.26
_cell_measurement_theta_min 2.91
_cell_volume 1047.05(5)
_computing_cell_refinement 'Bruker SMART [1]'
_computing_data_collection 'Bruker SMART [1]'
_computing_data_reduction 'Bruker SAINT [1]'
_computing_molecular_graphics 'Diamond 4.0 [4]'
_computing_publication_material 'Bruker SHELXTL [3]'
_computing_structure_refinement 'SHELXL-2014/7 (Sheldrick, 2014) [3]'
_computing_structure_solution 'Bruker SHELXTL [2]'
_diffrn_ambient_temperature 297(2)
_diffrn_detector_area_resol_mean 16.2713
_diffrn_measured_fraction_theta_full 0.999
_diffrn_measured_fraction_theta_max 0.999
_diffrn_measurement_device_type 'Bruker Smart Aepex CCD'
_diffrn_measurement_method '\w scans'
_diffrn_radiation_type MoK\a
_diffrn_radiation_wavelength 0.71073
_diffrn_reflns_av_R_equivalents 0.0193
_diffrn_reflns_av_unetI/netI 0.0165
_diffrn_reflns_Laue_measured_fraction_full 0.999
_diffrn_reflns_Laue_measured_fraction_max 0.999
_diffrn_reflns_limit_h_max 13
_diffrn_reflns_limit_h_min -13
_diffrn_reflns_limit_k_max 9
_diffrn_reflns_limit_k_min -9
_diffrn_reflns_limit_l_max 20
_diffrn_reflns_limit_l_min -20
_diffrn_reflns_number 10466
_diffrn_reflns_point_group_measured_fraction_full 0.999
_diffrn_reflns_point_group_measured_fraction_max 0.999
_diffrn_reflns_theta_full 25.242
_diffrn_reflns_theta_max 28.288
_diffrn_reflns_theta_min 2.907
_diffrn_source 'Mo X-ray Source'
_diffrn_standards_decay_% 0
_diffrn_standards_interval_count 150
_diffrn_standards_interval_time 10
_diffrn_standards_number 2
_exptl_absorpt_coefficient_mu 2.113
_exptl_absorpt_correction_T_max 0.737
_exptl_absorpt_correction_T_min 0.562
_exptl_absorpt_correction_type analytical
_exptl_absorpt_process_details
;
CrysAlisPro, Agilent Technologies, Version 1.171.37.35.
Analytical numeric absorption correction using a multifaceted crystal
model based on expressions derived by R.C. Clark & J.S. Reid.
(Clark, R. C. & Reid, J. S. (1995). Acta Cryst. A51, 887-897)
;
_exptl_crystal_colour colorless
_exptl_crystal_density_diffrn 2.249
_exptl_crystal_description cubic
_exptl_crystal_F_000 692
_exptl_crystal_size_max 0.35
_exptl_crystal_size_mid 0.33
_exptl_crystal_size_min 0.32
_refine_diff_density_max 0.409
_refine_diff_density_min -0.371
_refine_diff_density_rms 0.068
_refine_ls_extinction_coef .
_refine_ls_extinction_method none
_refine_ls_goodness_of_fit_ref 1.068
_refine_ls_hydrogen_treatment mixed
_refine_ls_matrix_type full
_refine_ls_number_parameters 172
_refine_ls_number_reflns 2602
_refine_ls_number_restraints 3
_refine_ls_restrained_S_all 1.067
_refine_ls_R_factor_all 0.0191
_refine_ls_R_factor_gt 0.0168
_refine_ls_shift/su_max 0.001
_refine_ls_shift/su_mean 0.000
_refine_ls_structure_factor_coef Fsqd
_refine_ls_weighting_details 'w=1/[\s^2^(Fo^2^)+(0.0128P)^2^+1.0727P] where P=(Fo^2^+2Fc^2^)/3'
_refine_ls_weighting_scheme calc
_refine_ls_wR_factor_gt 0.0391
_refine_ls_wR_factor_ref 0.0401
_reflns_Friedel_coverage 0.000
_reflns_Friedel_fraction_full .
_reflns_Friedel_fraction_max .
_reflns_number_gt 2425
_reflns_number_total 2602
_reflns_threshold_expression 'I > 2\s(I)'
_cod_data_source_file suppl_ncrs-2020-0180_suppl.cif
_cod_data_source_block 1
_cod_original_sg_symbol_H-M 'P 21/n'
_cod_database_code 8105385
_shelx_shelxl_version_number 2014/7
_shelx_space_group_comment
;
The symmetry employed for this shelxl refinement is uniquely defined
by the following loop, which should always be used as a source of
symmetry information in preference to the above space-group names.
They are only intended as comments.
;
_shelx_estimated_absorpt_t_min 0.398
_shelx_estimated_absorpt_t_max 0.932

loop_
_space_group_symop_operation_xyz
'x, y, z'
'-x+1/2, y+1/2, -z+1/2'
'-x, -y, -z'
'x-1/2, -y-1/2, z-1/2'

loop_
_atom_site_label
_atom_site_type_symbol
_atom_site_fract_x
_atom_site_fract_y
_atom_site_fract_z
_atom_site_U_iso_or_equiv
_atom_site_adp_type
_atom_site_occupancy
_atom_site_site_symmetry_order
_atom_site_calc_flag
_atom_site_refinement_flags_posn
_atom_site_refinement_flags_adp
_atom_site_refinement_flags_occupancy
_atom_site_disorder_assembly
_atom_site_disorder_group
Cd1 Cd 0.34499(2) 0.33271(2) 0.34110(2) 0.01856(5) Uani 1 1 d . . . . .
O1 O 0.87783(14) 0.20557(19) 0.70165(9) 0.0235(3) Uani 1 1 d . . . . .
O2 O 0.72062(15) -0.01774(19) 0.68764(9) 0.0260(3) Uani 1 1 d . . . . .
O3 O 0.57370(14) 0.35372(18) 0.62792(8) 0.0221(3) Uani 1 1 d . . . . .
O4 O 0.39136(14) 0.3240(2) 0.50042(9) 0.0249(3) Uani 1 1 d . . . . .
O5 O -0.10751(17) 0.5614(3) 0.39011(11) 0.0429(4) Uani 1 1 d . . . . .
O6 O 0.6068(2) 0.6544(3) 0.26489(13) 0.0521(5) Uani 1 1 d D . . . .
H6A H 0.6907(18) 0.645(5) 0.294(2) 0.078 Uiso 1 1 d D U . . .
H6B H 0.555(3) 0.639(5) 0.299(2) 0.078 Uiso 1 1 d D U . . .
N1 N 0.57286(16) 0.2178(2) 0.41000(10) 0.0211(3) Uani 1 1 d . . . . .
H11 H 0.179(3) 0.393(3) 0.4777(16) 0.025 Uiso 1 1 d . U . . .
N2 N 0.12079(17) 0.4092(2) 0.34702(10) 0.0223(3) Uani 1 1 d . . . . .
H21 H 0.0961 0.5190 0.3197 0.027 Uiso 1 1 calc R U . . .
H22 H 0.0598 0.3246 0.3149 0.027 Uiso 1 1 calc R U . . .
N3 N 0.10636(18) 0.4198(3) 0.43536(11) 0.0244(3) Uani 1 1 d . . . . .
C1 C 0.6554(2) 0.1442(3) 0.36565(13) 0.0278(4) Uani 1 1 d . . . . .
H1A H 0.6272 0.1531 0.3024 0.033 Uiso 1 1 calc R U . . .
C2 C 0.7819(2) 0.0549(3) 0.41056(13) 0.0302(5) Uani 1 1 d . . . . .
H2 H 0.8375 0.0045 0.3781 0.036 Uiso 1 1 calc R U . . .
C3 C 0.8235(2) 0.0425(3) 0.50436(13) 0.0247(4) Uani 1 1 d . . . . .
H3A H 0.9075 -0.0172 0.5358 0.030 Uiso 1 1 calc R U . . .
C4 C 0.73951(18) 0.1195(2) 0.55162(11) 0.0167(3) Uani 1 1 d . . . . .
C5 C 0.61425(18) 0.2071(2) 0.50176(11) 0.0166(3) Uani 1 1 d . . . . .
C6 C 0.51767(19) 0.3016(2) 0.54692(12) 0.0170(3) Uani 1 1 d . . . . .
C7 C 0.78129(18) 0.1009(3) 0.65391(11) 0.0173(3) Uani 1 1 d . . . . .
C8 C -0.0055(2) 0.4987(3) 0.44935(13) 0.0247(4) Uani 1 1 d . . . . .

loop_
_atom_site_aniso_label
_atom_site_aniso_U_11
_atom_site_aniso_U_22
_atom_site_aniso_U_33
_atom_site_aniso_U_23
_atom_site_aniso_U_13
_atom_site_aniso_U_12
Cd1 0.01733(7) 0.02454(8) 0.01239(7) -0.00228(5) 0.00266(5) 0.00145(5)
O1 0.0231(7) 0.0283(7) 0.0146(6) -0.0012(5) -0.0003(5) -0.0016(5)
O2 0.0355(8) 0.0239(7) 0.0192(6) 0.0032(6) 0.0095(6) -0.0024(6)
O3 0.0263(7) 0.0252(7) 0.0134(6) -0.0038(5) 0.0044(5) 0.0019(5)
O4 0.0174(6) 0.0388(8) 0.0169(6) -0.0021(6) 0.0031(5) 0.0049(6)
O5 0.0291(8) 0.0682(12) 0.0310(8) 0.0092(8) 0.0092(7) 0.0224(8)
O6 0.0379(10) 0.0843(15) 0.0382(10) 0.0132(10) 0.0177(8) 0.0082(10)
N1 0.0199(7) 0.0296(8) 0.0121(7) -0.0006(6) 0.0025(6) 0.0023(6)
N2 0.0216(8) 0.0259(8) 0.0197(7) 0.0012(6) 0.0071(6) 0.0028(6)
N3 0.0200(8) 0.0326(9) 0.0213(8) 0.0036(7) 0.0075(6) 0.0079(7)
C1 0.0250(10) 0.0445(12) 0.0135(8) -0.0026(8) 0.0057(7) 0.0043(9)
C2 0.0253(10) 0.0474(13) 0.0204(9) -0.0025(9) 0.0107(8) 0.0081(9)
C3 0.0193(9) 0.0345(11) 0.0201(9) 0.0012(8) 0.0059(7) 0.0065(8)
C4 0.0177(8) 0.0182(8) 0.0131(7) 0.0002(6) 0.0032(6) -0.0016(6)
C5 0.0167(8) 0.0201(8) 0.0123(7) -0.0024(6) 0.0035(6) -0.0016(6)
C6 0.0192(8) 0.0165(8) 0.0150(8) 0.0009(6) 0.0052(6) 0.0008(6)
C7 0.0189(8) 0.0190(8) 0.0130(7) 0.0010(6) 0.0034(6) 0.0056(7)
C8 0.0207(9) 0.0269(10) 0.0280(10) 0.0034(8) 0.0096(7) 0.0031(8)

loop_
_atom_type_symbol
_atom_type_description
_atom_type_scat_dispersion_real
_atom_type_scat_dispersion_imag
_atom_type_scat_source
C C 0.0033 0.0016 'International Tables Vol C Tables 4.2.6.8 and 6.1.1.4'
H H 0.0000 0.0000 'International Tables Vol C Tables 4.2.6.8 and 6.1.1.4'
N N 0.0061 0.0033 'International Tables Vol C Tables 4.2.6.8 and 6.1.1.4'
O O 0.0106 0.0060 'International Tables Vol C Tables 4.2.6.8 and 6.1.1.4'
Cd Cd -0.8075 1.2024 'International Tables Vol C Tables 4.2.6.8 and 6.1.1.4'

loop_
_geom_angle_atom_site_label_1
_geom_angle_atom_site_label_2
_geom_angle_atom_site_label_3
_geom_angle
_geom_angle_site_symmetry_1
_geom_angle_site_symmetry_3
O1 Cd1 N2 119.18(5) 4_565 .
O1 Cd1 N1 88.83(5) 4_565 .
N2 Cd1 N1 150.74(5) . .
O1 Cd1 O2 79.74(5) 4_565 3_656
N2 Cd1 O2 91.12(6) . 3_656
N1 Cd1 O2 85.45(5) . 3_656
O1 Cd1 O4 159.68(5) 4_565 .
N2 Cd1 O4 80.77(5) . .
N1 Cd1 O4 70.88(5) . .
O2 Cd1 O4 97.07(5) 3_656 .
O1 Cd1 O3 99.25(5) 4_565 3_666
N2 Cd1 O3 92.32(5) . 3_666
N1 Cd1 O3 91.15(5) . 3_666
O2 Cd1 O3 176.47(5) 3_656 3_666
O4 Cd1 O3 82.70(5) . 3_666
C7 O1 Cd1 99.79(11) . 4_666
C7 O2 Cd1 135.76(12) . 3_656
C6 O3 Cd1 119.76(11) . 3_666
C6 O4 Cd1 115.75(11) . .
H6A O6 H6B 111(3) . .
C1 N1 C5 118.97(16) . .
C1 N1 Cd1 125.04(12) . .
C5 N1 Cd1 115.51(12) . .
N3 N2 Cd1 116.10(11) . .
N3 N2 H21 108.3 . .
Cd1 N2 H21 108.3 . .
N3 N2 H22 108.3 . .
Cd1 N2 H22 108.3 . .
H21 N2 H22 107.4 . .
C8 N3 N2 121.67(16) . .
C8 N3 H11 122.7(16) . .
N2 N3 H11 114.5(16) . .
N1 C1 C2 122.35(17) . .
N1 C1 H1A 118.8 . .
C2 C1 H1A 118.8 . .
C3 C2 C1 118.59(18) . .
C3 C2 H2 120.7 . .
C1 C2 H2 120.7 . .
C2 C3 C4 119.82(17) . .
C2 C3 H3A 120.1 . .
C4 C3 H3A 120.1 . .
C3 C4 C5 118.19(16) . .
C3 C4 C7 120.27(16) . .
C5 C4 C7 121.50(15) . .
N1 C5 C4 122.07(16) . .
N1 C5 C6 115.54(15) . .
C4 C5 C6 122.37(15) . .
O4 C6 O3 125.91(16) . .
O4 C6 C5 117.69(15) . .
O3 C6 C5 116.39(15) . .
O2 C7 O1 122.82(16) . .
O2 C7 C4 119.20(16) . .
O1 C7 C4 117.97(16) . .
O5 C8 N3 125.38(19) . .
O5 C8 C8 122.4(2) . 3_566
N3 C8 C8 112.2(2) . 3_566

loop_
_geom_bond_atom_site_label_1
_geom_bond_atom_site_label_2
_geom_bond_distance
_geom_bond_site_symmetry_2
Cd1 O1 2.2966(13) 4_565
Cd1 N2 2.3313(15) .
Cd1 N1 2.3337(16) .
Cd1 O2 2.3510(14) 3_656
Cd1 O4 2.3587(13) .
Cd1 O3 2.3836(13) 3_666
O1 C7 1.259(2) .
O1 Cd1 2.2965(13) 4_666
O2 C7 1.249(2) .
O2 Cd1 2.3511(14) 3_656
O3 C6 1.256(2) .
O3 Cd1 2.3836(13) 3_666
O4 C6 1.248(2) .
O5 C8 1.219(2) .
O6 H6A 0.818(17) .
O6 H6B 0.849(17) .
N1 C1 1.334(2) .
N1 C5 1.348(2) .
N2 N3 1.419(2) .
N2 H21 0.8900 .
N2 H22 0.8900 .
N3 C8 1.327(2) .
N3 H11 0.83(2) .
C1 C2 1.389(3) .
C1 H1A 0.9300 .
C2 C3 1.379(3) .
C2 H2 0.9300 .
C3 C4 1.387(2) .
C3 H3A 0.9300 .
C4 C5 1.393(2) .
C4 C7 1.508(2) .
C5 C6 1.516(2) .
C8 C8 1.535(4) 3_566

loop_
_geom_hbond_atom_site_label_D
_geom_hbond_atom_site_label_H
_geom_hbond_atom_site_label_A
_geom_hbond_distance_DH
_geom_hbond_distance_HA
_geom_hbond_distance_DA
_geom_hbond_angle_DHA
_geom_hbond_site_symmetry_A
N3 H11 O4 0.83(2) 2.09(2) 2.784(2) 141(2) .
O6 H6A O5 0.818(17) 2.17(2) 2.970(2) 165(3) 1_655
O6 H6B O3 0.849(17) 1.965(18) 2.806(2) 170(3) 3_666
N2 H21 O1 0.89 2.03 2.860(2) 154.9 3_666
N2 H22 O6 0.89 2.12 2.999(3) 171.8 2_545

loop_
_geom_torsion_atom_site_label_1
_geom_torsion_atom_site_label_2
_geom_torsion_atom_site_label_3
_geom_torsion_atom_site_label_4
_geom_torsion
_geom_torsion_site_symmetry_1
_geom_torsion_site_symmetry_2
_geom_torsion_site_symmetry_3
_geom_torsion_site_symmetry_4
Cd1 N2 N3 C8 165.76(15) . . . .
C5 N1 C1 C2 0.8(3) . . . .
Cd1 N1 C1 C2 -170.92(17) . . . .
N1 C1 C2 C3 -0.2(3) . . . .
C1 C2 C3 C4 -0.4(3) . . . .
C2 C3 C4 C5 0.3(3) . . . .
C2 C3 C4 C7 177.84(19) . . . .
C1 N1 C5 C4 -0.9(3) . . . .
Cd1 N1 C5 C4 171.59(13) . . . .
C1 N1 C5 C6 177.39(17) . . . .
Cd1 N1 C5 C6 -10.1(2) . . . .
C3 C4 C5 N1 0.4(3) . . . .
C7 C4 C5 N1 -177.19(17) . . . .
C3 C4 C5 C6 -177.77(17) . . . .
C7 C4 C5 C6 4.7(3) . . . .
Cd1 O4 C6 O3 154.24(15) . . . .
Cd1 O4 C6 C5 -24.2(2) . . . .
Cd1 O3 C6 O4 -83.5(2) 3_666 . . .
Cd1 O3 C6 C5 94.95(16) 3_666 . . .
N1 C5 C6 O4 23.7(2) . . . .
C4 C5 C6 O4 -158.07(17) . . . .
N1 C5 C6 O3 -154.94(16) . . . .
C4 C5 C6 O3 23.3(3) . . . .
Cd1 O2 C7 O1 -134.26(16) 3_656 . . .
Cd1 O2 C7 C4 44.9(2) 3_656 . . .
Cd1 O1 C7 O2 -15.8(2) 4_666 . . .
Cd1 O1 C7 C4 164.98(13) 4_666 . . .
C3 C4 C7 O2 -101.9(2) . . . .
C5 C4 C7 O2 75.6(2) . . . .
C3 C4 C7 O1 77.3(2) . . . .
C5 C4 C7 O1 -105.2(2) . . . .
N2 N3 C8 O5 3.2(3) . . . .
N2 N3 C8 C8 -177.5(2) . . . 3_566
